data_7116473
loop_
_publ_author_name
'Khan, Imtiaz'
'Chidipudi, Suresh Reddy'
'Lam, Hon Wai'

_publ_section_title
;
 Synthesis of spiroindanes by palladium-catalyzed oxidative annulation of
 non- or weakly activated 1,3-dienes involving C-H functionalization.
;
_journal_issue 13
_journal_name_full 'Chemical communications (Cambridge, England)'
_journal_page_first 2613
_journal_page_last 2616
_journal_paper_doi 10.1039/c4cc09496d
_journal_volume 51
_journal_year 2015
_chemical_formula_moiety 'C26 H20 O'
_chemical_formula_sum 'C26 H20 O'
_chemical_formula_weight 348.42
_chemical_name_systematic
;
 ?
;
_space_group_crystal_system monoclinic
_space_group_IT_number 14
_space_group_name_Hall '-P 2yn'
_space_group_name_H-M_alt 'P 1 21/n 1'
_symmetry_space_group_name_Hall '-P 2yn'
_symmetry_space_group_name_H-M 'P 1 21/n 1'
_atom_sites_solution_hydrogens geom
_atom_sites_solution_primary iterative
_atom_sites_solution_secondary difmap
_audit_creation_date 2014-01-07
_audit_creation_method
;
Olex2 1.2
(compiled 2013.11.15 svn.r2834 for OlexSys, GUI svn.r4720)
;
_audit_update_record
;
2014-03-18 deposited with the CCDC.
2014-12-23 downloaded from the CCDC.
;
_cell_angle_alpha 90
_cell_angle_beta 95.417(3)
_cell_angle_gamma 90
_cell_formula_units_Z 4
_cell_length_a 9.3875(3)
_cell_length_b 10.8930(4)
_cell_length_c 18.5220(7)
_cell_measurement_reflns_used 5106
_cell_measurement_temperature 120(2)
_cell_measurement_theta_max 74.3330
_cell_measurement_theta_min 4.7800
_cell_volume 1885.56(12)
_computing_cell_refinement
;
CrysAlisPro, Agilent Technologies,
Version 1.171.36.32 (release 02-08-2013 CrysAlis171 .NET)
(compiled Aug  2 2013,16:46:58)
;
_computing_data_collection
;
CrysAlisPro, Agilent Technologies,
Version 1.171.36.32 (release 02-08-2013 CrysAlis171 .NET)
(compiled Aug  2 2013,16:46:58)
;
_computing_data_reduction
;
CrysAlisPro, Agilent Technologies,
Version 1.171.36.32 (release 02-08-2013 CrysAlis171 .NET)
(compiled Aug  2 2013,16:46:58)
;
_computing_molecular_graphics 'Olex2 (Dolomanov et al., 2009)'
_computing_publication_material 'Olex2 (Dolomanov et al., 2009)'
_computing_structure_refinement 'ShelXL (Sheldrick, 2008)'
_computing_structure_solution 'olex2.solve (Bourhis et al., 2013)'
_diffrn_ambient_temperature 120(2)
_diffrn_detector 'CCD area detector'
_diffrn_detector_area_resol_mean 10.3613
_diffrn_detector_type 'Agilent Diffraction Atlas detector'
_diffrn_measured_fraction_theta_full 0.997
_diffrn_measured_fraction_theta_max 0.972
_diffrn_measurement_device '\k-geometry diffractometer'
_diffrn_measurement_device_type 'SuperNova, Dual, Cu at zero, Atlas'
_diffrn_measurement_method '\w scans'
_diffrn_orient_matrix_UB_11 -0.1529148000
_diffrn_orient_matrix_UB_12 0.0496684000
_diffrn_orient_matrix_UB_13 0.0032367000
_diffrn_orient_matrix_UB_21 0.0325822000
_diffrn_orient_matrix_UB_22 0.1059838000
_diffrn_orient_matrix_UB_23 -0.0509563000
_diffrn_orient_matrix_UB_31 -0.0521418000
_diffrn_orient_matrix_UB_32 -0.0794490000
_diffrn_orient_matrix_UB_33 -0.0661184000
_diffrn_radiation_collimation 'focusing mirrors'
_diffrn_radiation_monochromator mirror
_diffrn_radiation_probe x-ray
_diffrn_radiation_type CuK\a
_diffrn_radiation_wavelength 1.54184
_diffrn_reflns_av_R_equivalents 0.0185
_diffrn_reflns_av_unetI/netI 0.0191
_diffrn_reflns_Laue_measured_fraction_full 0.997
_diffrn_reflns_Laue_measured_fraction_max 0.972
_diffrn_reflns_limit_h_max 11
_diffrn_reflns_limit_h_min -11
_diffrn_reflns_limit_k_max 11
_diffrn_reflns_limit_k_min -13
_diffrn_reflns_limit_l_max 19
_diffrn_reflns_limit_l_min -23
_diffrn_reflns_number 9522
_diffrn_reflns_point_group_measured_fraction_full 0.997
_diffrn_reflns_point_group_measured_fraction_max 0.972
_diffrn_reflns_theta_full 67.684
_diffrn_reflns_theta_max 74.580
_diffrn_reflns_theta_min 4.715
_diffrn_source 'microfocus sealed tube'
_diffrn_source_target Cu
_diffrn_source_type 'Agilent Diffraction microfocus tube'
_exptl_absorpt_coefficient_mu 0.563
_exptl_absorpt_correction_T_max 1.000
_exptl_absorpt_correction_T_min 0.397
_exptl_absorpt_correction_type gaussian
_exptl_absorpt_process_details
;
CrysAlisPro, Agilent Technologies,
Version 1.171.36.32 (release 02-08-2013 CrysAlis171 .NET)
(compiled Aug  2 2013,16:46:58)
Numerical absorption correction based on gaussian integration over
            a multifaceted crystal model
;
_exptl_crystal_colour 'clear colourless'
_exptl_crystal_colour_lustre clear
_exptl_crystal_colour_primary colourless
_exptl_crystal_density_diffrn 1.227
_exptl_crystal_description plate
_exptl_crystal_F_000 736
_exptl_crystal_recrystallization_method
'crystallised by the diffusion of ethyl acetate vapor into a hexane solution of the compound'
_exptl_crystal_size_max 0.4668
_exptl_crystal_size_mid 0.445
_exptl_crystal_size_min 0.141
_refine_diff_density_max 0.230
_refine_diff_density_min -0.188
_refine_diff_density_rms 0.037
_refine_ls_extinction_method none
_refine_ls_goodness_of_fit_ref 1.038
_refine_ls_hydrogen_treatment constr
_refine_ls_matrix_type full
_refine_ls_number_parameters 244
_refine_ls_number_reflns 3751
_refine_ls_number_restraints 0
_refine_ls_restrained_S_all 1.038
_refine_ls_R_factor_all 0.0424
_refine_ls_R_factor_gt 0.0378
_refine_ls_shift/su_max 0.000
_refine_ls_shift/su_mean 0.000
_refine_ls_structure_factor_coef Fsqd
_refine_ls_weighting_details 'w=1/[\s^2^(Fo^2^)+(0.0529P)^2^+0.3497P] where P=(Fo^2^+2Fc^2^)/3'
_refine_ls_weighting_scheme calc
_refine_ls_wR_factor_gt 0.0968
_refine_ls_wR_factor_ref 0.1008
_reflns_Friedel_coverage 0.000
_reflns_number_gt 3329
_reflns_number_total 3751
_reflns_threshold_expression 'I > 2\s(I)'
_cod_data_source_file c4cc09496d2.cif
_cod_data_source_block schwla
_cod_database_code 7116473
_nottingham_internal_coll_name SCHWLA
_nottingham_internal_coll_number 13133
_nottingham_internal_coll_client SC/HWL
_nottingham_internal_coll_type custom
_nottingham_internal_coll_frame_time 1.0000
_nottingham_internal_coll_frame_width 1.0000
_nottingham_internal_coll_frame_method 'omega scans'
_nottingham_internal_coll_user pczwl
_nottingham_internal_coll_date 07/01/2014
_nottingham_internal_coll_location NOTTS
_nottingham_internal_process_user pczwl
_nottingham_internal_process_date 07/01/2014
_nottingham_internal_solution_user wl
_nottingham_internal_solution_date 7/1/2014
_nottingham_internal_refinement_user wl
_nottingham_internal_refinement_date 7/1/2014
_nottingham_internal_validation_user wl
_nottingham_internal_validation_date 7/1/2014
_nottingham_internal_archive_date 29/1/2014
_shelxl_version_number 2013-4
_chemical_oxdiff_formula 'C26 H26 O'
_chemical_oxdiff_usercomment 'SCHWLA #13133 IN FOMBLIN FILM ON MICROMOUNT FOR SC/HWL'
_shelx_space_group_comment
;
The symmetry employed for this shelxl refinement is uniquely defined
by the following loop, which should always be used as a source of
symmetry information in preference to the above space-group names.
They are only intended as comments.
;
_reflns_odcompleteness_completeness 99.69
_reflns_odcompleteness_iscentric 1
_reflns_odcompleteness_theta 67.13
_olex2_refinement_description
;
1. Fixed Uiso
 At 1.2 times of:
  All C(H) groups, All C(H,H) groups
2.a Ternary CH refined with riding coordinates:
 C11(H11)
2.b Secondary CH2 refined with riding coordinates:
 C12(H12A,H12B)
2.c Aromatic/amide H refined with riding coordinates:
 C3(H3), C4(H4), C6(H6), C7(H7), C8(H8), C9(H9), C14(H14), C15(H15), C16(H16),
 C17(H17), C19(H19), C20(H20), C22(H22), C23(H23), C24(H24), C25(H25), C26(H26)
;

loop_
_space_group_symop_operation_xyz
'x, y, z'
'-x+1/2, y+1/2, -z+1/2'
'-x, -y, -z'
'x-1/2, -y-1/2, z-1/2'

loop_
_atom_site_label
_atom_site_type_symbol
_atom_site_fract_x
_atom_site_fract_y
_atom_site_fract_z
_atom_site_U_iso_or_equiv
_atom_site_adp_type
_atom_site_occupancy
_atom_site_site_symmetry_order
_atom_site_calc_flag
_atom_site_refinement_flags_posn
C1 C 0.67155(11) 0.62839(10) 0.36854(5) 0.0238(2) Uani 1 1 d .
C2 C 0.61305(11) 0.62098(9) 0.44325(6) 0.0266(2) Uani 1 1 d .
C3 C 0.71457(13) 0.60638(10) 0.50722(6) 0.0318(3) Uani 1 1 d .
H3 H 0.6798 0.5869 0.5524 0.038 Uiso 1 1 calc R
C4 C 0.85513(13) 0.61963(10) 0.50399(6) 0.0324(3) Uani 1 1 d .
H4 H 0.9169 0.6099 0.5473 0.039 Uiso 1 1 calc R
C5 C 0.91818(11) 0.64825(10) 0.43715(6) 0.0273(2) Uani 1 1 d .
C6 C 1.06530(12) 0.66870(11) 0.43774(7) 0.0336(3) Uani 1 1 d .
H6 H 1.1247 0.6613 0.4820 0.040 Uiso 1 1 calc R
C7 C 1.12561(12) 0.69949(11) 0.37498(7) 0.0348(3) Uani 1 1 d .
H7 H 1.2258 0.7128 0.3758 0.042 Uiso 1 1 calc R
C8 C 1.03804(12) 0.71072(10) 0.31088(7) 0.0325(3) Uani 1 1 d .
H8 H 1.0782 0.7331 0.2675 0.039 Uiso 1 1 calc R
C9 C 0.89204(11) 0.68956(10) 0.30944(6) 0.0279(2) Uani 1 1 d .
H9 H 0.8336 0.6969 0.2649 0.033 Uiso 1 1 calc R
C10 C 0.82984(11) 0.65783(9) 0.37206(5) 0.0238(2) Uani 1 1 d .
C11 C 0.64101(11) 0.49905(10) 0.32973(6) 0.0276(2) Uani 1 1 d .
H11 H 0.7097 0.4900 0.2920 0.033 Uiso 1 1 calc R
C12 C 0.48975(12) 0.51315(12) 0.29004(7) 0.0364(3) Uani 1 1 d .
H12A H 0.4809 0.4664 0.2440 0.044 Uiso 1 1 calc R
H12B H 0.4159 0.4841 0.3208 0.044 Uiso 1 1 calc R
C13 C 0.47528(11) 0.64806(12) 0.27601(6) 0.0339(3) Uani 1 1 d .
C14 C 0.37757(13) 0.71021(16) 0.22801(7) 0.0461(4) Uani 1 1 d .
H14 H 0.3088 0.6660 0.1973 0.055 Uiso 1 1 calc R
C15 C 0.38163(14) 0.83664(16) 0.22551(8) 0.0530(4) Uani 1 1 d .
H15 H 0.3159 0.8796 0.1925 0.064 Uiso 1 1 calc R
C16 C 0.48073(14) 0.90191(14) 0.27080(8) 0.0490(4) Uani 1 1 d .
H16 H 0.4809 0.9891 0.2692 0.059 Uiso 1 1 calc R
C17 C 0.57963(13) 0.84074(12) 0.31838(7) 0.0365(3) Uani 1 1 d .
H17 H 0.6480 0.8851 0.3492 0.044 Uiso 1 1 calc R
C18 C 0.57641(11) 0.71345(11) 0.31990(6) 0.0283(2) Uani 1 1 d .
C19 C 0.65559(12) 0.38787(10) 0.37723(6) 0.0296(2) Uani 1 1 d .
H19 H 0.5969 0.3829 0.4162 0.036 Uiso 1 1 calc R
C20 C 0.74498(11) 0.29555(10) 0.36868(6) 0.0278(2) Uani 1 1 d .
H20 H 0.8089 0.3052 0.3322 0.033 Uiso 1 1 calc R
C21 C 0.75510(11) 0.17985(10) 0.40992(6) 0.0288(2) Uani 1 1 d .
C22 C 0.85728(13) 0.09299(11) 0.39463(7) 0.0353(3) Uani 1 1 d .
H22 H 0.9173 0.1091 0.3572 0.042 Uiso 1 1 calc R
C23 C 0.87305(14) -0.01587(12) 0.43275(8) 0.0428(3) Uani 1 1 d .
H23 H 0.9428 -0.0740 0.4212 0.051 Uiso 1 1 calc R
C24 C 0.78723(14) -0.04021(12) 0.48774(7) 0.0429(3) Uani 1 1 d .
H24 H 0.7985 -0.1146 0.5145 0.051 Uiso 1 1 calc R
C25 C 0.68503(14) 0.04434(12) 0.50357(7) 0.0396(3) Uani 1 1 d .
H25 H 0.6258 0.0278 0.5413 0.048 Uiso 1 1 calc R
C26 C 0.66816(13) 0.15272(11) 0.46507(6) 0.0347(3) Uani 1 1 d .
H26 H 0.5966 0.2095 0.4762 0.042 Uiso 1 1 calc R
O27 O 0.48404(8) 0.62265(8) 0.44765(4) 0.0337(2) Uani 1 1 d .

loop_
_atom_site_aniso_label
_atom_site_aniso_U_11
_atom_site_aniso_U_22
_atom_site_aniso_U_33
_atom_site_aniso_U_23
_atom_site_aniso_U_13
_atom_site_aniso_U_12
C1 0.0251(5) 0.0244(5) 0.0224(5) 0.0028(4) 0.0041(4) 0.0007(4)
C2 0.0331(5) 0.0207(5) 0.0270(5) 0.0014(4) 0.0083(4) 0.0008(4)
C3 0.0449(7) 0.0284(6) 0.0226(5) 0.0035(4) 0.0062(5) -0.0004(5)
C4 0.0428(6) 0.0272(6) 0.0257(5) 0.0024(4) -0.0038(5) 0.0013(5)
C5 0.0313(5) 0.0198(5) 0.0300(5) 0.0000(4) -0.0005(4) 0.0013(4)
C6 0.0317(6) 0.0275(6) 0.0396(6) -0.0014(5) -0.0066(5) 0.0015(5)
C7 0.0246(5) 0.0286(6) 0.0511(7) -0.0040(5) 0.0032(5) -0.0006(4)
C8 0.0303(6) 0.0280(6) 0.0406(6) 0.0007(5) 0.0110(5) 0.0005(4)
C9 0.0269(5) 0.0275(5) 0.0296(5) 0.0026(4) 0.0047(4) 0.0019(4)
C10 0.0250(5) 0.0194(5) 0.0273(5) 0.0008(4) 0.0032(4) 0.0019(4)
C11 0.0278(5) 0.0305(6) 0.0251(5) -0.0023(4) 0.0064(4) -0.0032(4)
C12 0.0298(6) 0.0467(7) 0.0325(6) -0.0040(5) 0.0024(5) -0.0072(5)
C13 0.0225(5) 0.0530(7) 0.0271(5) 0.0043(5) 0.0074(4) 0.0027(5)
C14 0.0245(6) 0.0831(11) 0.0311(6) 0.0076(6) 0.0044(5) 0.0104(6)
C15 0.0334(7) 0.0831(11) 0.0439(7) 0.0273(8) 0.0116(6) 0.0269(7)
C16 0.0411(7) 0.0527(8) 0.0562(8) 0.0271(7) 0.0201(6) 0.0202(6)
C17 0.0325(6) 0.0368(6) 0.0421(7) 0.0135(5) 0.0129(5) 0.0084(5)
C18 0.0227(5) 0.0379(6) 0.0253(5) 0.0080(4) 0.0079(4) 0.0046(4)
C19 0.0330(6) 0.0279(6) 0.0292(5) -0.0027(4) 0.0101(4) -0.0057(4)
C20 0.0282(5) 0.0310(6) 0.0246(5) -0.0042(4) 0.0046(4) -0.0060(4)
C21 0.0300(5) 0.0271(6) 0.0291(5) -0.0067(4) 0.0021(4) -0.0050(4)
C22 0.0360(6) 0.0336(6) 0.0373(6) -0.0068(5) 0.0088(5) -0.0026(5)
C23 0.0455(7) 0.0304(6) 0.0531(8) -0.0050(6) 0.0078(6) 0.0044(5)
C24 0.0512(8) 0.0271(6) 0.0502(7) 0.0023(6) 0.0044(6) -0.0036(5)
C25 0.0450(7) 0.0333(6) 0.0420(7) 0.0009(5) 0.0119(5) -0.0084(5)
C26 0.0368(6) 0.0301(6) 0.0386(6) -0.0022(5) 0.0108(5) -0.0013(5)
O27 0.0335(4) 0.0362(5) 0.0333(4) 0.0040(3) 0.0131(3) 0.0031(3)

loop_
_atom_type_symbol
_atom_type_description
_atom_type_scat_dispersion_real
_atom_type_scat_dispersion_imag
_atom_type_scat_source
C C 0.0181 0.0091 'International Tables Vol C Tables 4.2.6.8 and 6.1.1.4'
H H 0.0000 0.0000 'International Tables Vol C Tables 4.2.6.8 and 6.1.1.4'
O O 0.0492 0.0322 'International Tables Vol C Tables 4.2.6.8 and 6.1.1.4'

loop_
_exptl_crystal_face_index_h
_exptl_crystal_face_index_k
_exptl_crystal_face_index_l
_exptl_crystal_face_perp_dist
_exptl_oxdiff_crystal_face_indexfrac_h
_exptl_oxdiff_crystal_face_indexfrac_k
_exptl_oxdiff_crystal_face_indexfrac_l
_exptl_oxdiff_crystal_face_x
_exptl_oxdiff_crystal_face_y
_exptl_oxdiff_crystal_face_z
-3 -4 9 0.2145 -3.0000 -4.0000 9.0000 0.2892 -0.9803 -0.1208
-3 -6 2 0.2379 -3.0000 -6.0000 1.9999 0.1672 -0.8356 0.5009
-1 -3 -10 0.2334 -1.0000 -3.0000 -10.0001 -0.0285 0.1590 0.9517
3 5 -7 0.2134 3.0000 5.0000 -7.0000 -0.2331 0.9844 -0.0908
1 4 9 0.2180 1.0000 4.0000 9.0002 0.0749 -0.0021 -0.9650
0 2 11 0.2011 -0.0000 2.0000 11.0001 0.1349 -0.3486 -0.8862
5 -4 0 0.0803 5.0000 -4.0000 -0.0002 -0.9632 -0.2610 0.0571
-5 4 0 0.0607 -5.0000 4.0000 0.0002 0.9632 0.2610 -0.0571
6 -2 -2 0.1147 6.0000 -2.0000 -2.0002 -1.0233 0.0855 -0.0217
1 -5 -8 0.2066 1.0000 -5.0000 -8.0002 -0.4272 -0.0897 0.8741
-2 -4 -9 0.2432 -2.0000 -4.0000 -9.0001 0.0780 -0.0305 1.0172
5 -3 3 0.1006 5.0000 -3.0000 2.9999 -0.9039 -0.3079 -0.2207
-1 6 -5 0.1616 -1.0000 6.0000 -4.9999 0.4347 0.8581 -0.0940
-1 -6 -6 0.2286 -1.0000 -6.0000 -6.0002 -0.1645 -0.3627 0.9256
2 -5 7 0.1865 2.0000 -5.0000 6.9999 -0.5315 -0.8214 -0.1699
2 -1 11 0.1878 2.0000 -1.0000 11.0000 -0.3199 -0.6013 -0.7521
2 3 10 0.2045 2.0000 3.0000 10.0001 -0.1245 -0.1265 -1.0038
-5 -1 7 0.1671 -5.0000 -1.0000 7.0001 0.7376 -0.6256 -0.1227
-5 -4 0 0.2128 -5.0000 -4.0000 -0.0000 0.5659 -0.5868 0.5785
3 -1 -10 0.2511 3.0000 -1.0000 -10.0002 -0.5408 0.5013 0.5842
5 2 -6 0.1905 5.0000 2.0000 -6.0001 -0.6847 0.6806 -0.0229
3 -3 -9 0.2043 3.0000 -3.0000 -9.0002 -0.6369 0.2384 0.6770

loop_
_geom_angle_atom_site_label_1
_geom_angle_atom_site_label_2
_geom_angle_atom_site_label_3
_geom_angle
C2 C1 C11 107.14(8)
C10 C1 C2 113.84(8)
C10 C1 C11 109.88(8)
C10 C1 C18 114.52(8)
C18 C1 C2 108.97(8)
C18 C1 C11 101.57(8)
C3 C2 C1 118.39(9)
O27 C2 C1 119.97(10)
O27 C2 C3 121.58(10)
C2 C3 H3 119.2
C4 C3 C2 121.68(10)
C4 C3 H3 119.2
C3 C4 H4 118.5
C3 C4 C5 122.99(10)
C5 C4 H4 118.5
C6 C5 C4 120.55(10)
C6 C5 C10 119.92(10)
C10 C5 C4 119.52(10)
C5 C6 H6 119.5
C7 C6 C5 121.01(11)
C7 C6 H6 119.5
C6 C7 H7 120.5
C6 C7 C8 119.06(10)
C8 C7 H7 120.5
C7 C8 H8 119.8
C7 C8 C9 120.48(11)
C9 C8 H8 119.8
C8 C9 H9 119.4
C8 C9 C10 121.14(10)
C10 C9 H9 119.4
C5 C10 C1 121.30(9)
C9 C10 C1 120.26(9)
C9 C10 C5 118.37(10)
C1 C11 H11 107.6
C12 C11 C1 104.17(9)
C12 C11 H11 107.6
C19 C11 C1 116.58(8)
C19 C11 H11 107.6
C19 C11 C12 112.94(9)
C11 C12 H12A 110.9
C11 C12 H12B 110.9
H12A C12 H12B 108.9
C13 C12 C11 104.17(9)
C13 C12 H12A 110.9
C13 C12 H12B 110.9
C14 C13 C12 129.23(12)
C18 C13 C12 110.90(10)
C18 C13 C14 119.87(13)
C13 C14 H14 120.4
C15 C14 C13 119.26(13)
C15 C14 H14 120.4
C14 C15 H15 119.7
C14 C15 C16 120.69(12)
C16 C15 H15 119.7
C15 C16 H16 119.7
C15 C16 C17 120.50(14)
C17 C16 H16 119.7
C16 C17 H17 120.7
C18 C17 C16 118.55(13)
C18 C17 H17 120.7
C13 C18 C1 111.42(10)
C13 C18 C17 121.09(11)
C17 C18 C1 127.44(10)
C11 C19 H19 117.7
C20 C19 C11 124.51(10)
C20 C19 H19 117.7
C19 C20 H20 116.7
C19 C20 C21 126.63(10)
C21 C20 H20 116.7
C22 C21 C20 119.16(10)
C22 C21 C26 117.70(11)
C26 C21 C20 123.13(10)
C21 C22 H22 119.3
C23 C22 C21 121.41(11)
C23 C22 H22 119.3
C22 C23 H23 120.0
C22 C23 C24 119.97(12)
C24 C23 H23 120.0
C23 C24 H24 120.2
C25 C24 C23 119.55(12)
C25 C24 H24 120.2
C24 C25 H25 119.7
C26 C25 C24 120.58(12)
C26 C25 H25 119.7
C21 C26 H26 119.6
C25 C26 C21 120.78(11)
C25 C26 H26 119.6

loop_
_geom_bond_atom_site_label_1
_geom_bond_atom_site_label_2
_geom_bond_distance
C1 C2 1.5384(14)
C1 C10 1.5156(14)
C1 C11 1.5953(15)
C1 C18 1.5217(14)
C2 C3 1.4575(15)
C2 O27 1.2216(13)
C3 H3 0.9500
C3 C4 1.3343(17)
C4 H4 0.9500
C4 C5 1.4555(16)
C5 C6 1.3980(16)
C5 C10 1.4012(14)
C6 H6 0.9500
C6 C7 1.3814(18)
C7 H7 0.9500
C7 C8 1.3844(17)
C8 H8 0.9500
C8 C9 1.3876(15)
C9 H9 0.9500
C9 C10 1.3904(15)
C11 H11 1.0000
C11 C12 1.5437(15)
C11 C19 1.4956(15)
C12 H12A 0.9900
C12 H12B 0.9900
C12 C13 1.4963(18)
C13 C14 1.3915(17)
C13 C18 1.3870(16)
C14 H14 0.9500
C14 C15 1.379(2)
C15 H15 0.9500
C15 C16 1.388(2)
C16 H16 0.9500
C16 C17 1.3885(17)
C17 H17 0.9500
C17 C18 1.3873(17)
C19 H19 0.9500
C19 C20 1.3288(16)
C20 H20 0.9500
C20 C21 1.4722(16)
C21 C22 1.3952(16)
C21 C26 1.3980(16)
C22 H22 0.9500
C22 C23 1.3809(18)
C23 H23 0.9500
C23 C24 1.3827(19)
C24 H24 0.9500
C24 C25 1.3812(18)
C25 H25 0.9500
C25 C26 1.3806(17)
C26 H26 0.9500

loop_
_geom_torsion_atom_site_label_1
_geom_torsion_atom_site_label_2
_geom_torsion_atom_site_label_3
_geom_torsion_atom_site_label_4
_geom_torsion
C1 C2 C3 C4 11.24(16)
C1 C11 C12 C13 26.75(11)
C1 C11 C19 C20 -121.03(11)
C2 C1 C10 C5 14.87(14)
C2 C1 C10 C9 -168.20(9)
C2 C1 C11 C12 88.21(10)
C2 C1 C11 C19 -36.95(11)
C2 C1 C18 C13 -96.45(10)
C2 C1 C18 C17 81.07(13)
C2 C3 C4 C5 -0.58(17)
C3 C4 C5 C6 175.97(11)
C3 C4 C5 C10 -2.69(17)
C4 C5 C6 C7 -178.07(11)
C4 C5 C10 C1 -5.28(15)
C4 C5 C10 C9 177.74(10)
C5 C6 C7 C8 0.36(17)
C6 C5 C10 C1 176.06(10)
C6 C5 C10 C9 -0.92(15)
C6 C7 C8 C9 -0.95(17)
C7 C8 C9 C10 0.60(17)
C8 C9 C10 C1 -176.67(10)
C8 C9 C10 C5 0.34(16)
C10 C1 C2 C3 -17.53(13)
C10 C1 C2 O27 165.25(9)
C10 C1 C11 C12 -147.65(9)
C10 C1 C11 C19 87.20(10)
C10 C1 C18 C13 134.76(9)
C10 C1 C18 C17 -47.72(14)
C10 C5 C6 C7 0.59(17)
C11 C1 C2 C3 104.16(10)
C11 C1 C2 O27 -73.06(12)
C11 C1 C10 C5 -105.29(11)
C11 C1 C10 C9 71.64(12)
C11 C1 C18 C13 16.41(10)
C11 C1 C18 C17 -166.07(10)
C11 C12 C13 C14 163.22(11)
C11 C12 C13 C18 -17.65(12)
C11 C19 C20 C21 -174.55(10)
C12 C11 C19 C20 118.37(12)
C12 C13 C14 C15 178.21(12)
C12 C13 C18 C1 0.31(12)
C12 C13 C18 C17 -177.39(10)
C13 C14 C15 C16 -0.73(19)
C14 C13 C18 C1 179.54(9)
C14 C13 C18 C17 1.84(16)
C14 C15 C16 C17 1.39(19)
C15 C16 C17 C18 -0.43(18)
C16 C17 C18 C1 -178.48(10)
C16 C17 C18 C13 -1.18(16)
C18 C1 C2 C3 -146.69(10)
C18 C1 C2 O27 36.08(13)
C18 C1 C10 C5 141.18(10)
C18 C1 C10 C9 -41.90(13)
C18 C1 C11 C12 -26.02(10)
C18 C1 C11 C19 -151.17(9)
C18 C13 C14 C15 -0.86(17)
C19 C11 C12 C13 154.19(9)
C19 C20 C21 C22 -178.95(11)
C19 C20 C21 C26 0.03(18)
C20 C21 C22 C23 178.67(11)
C20 C21 C26 C25 -178.01(10)
C21 C22 C23 C24 -0.48(19)
C22 C21 C26 C25 0.97(17)
C22 C23 C24 C25 0.7(2)
C23 C24 C25 C26 -0.1(2)
C24 C25 C26 C21 -0.77(19)
C26 C21 C22 C23 -0.36(17)
O27 C2 C3 C4 -171.58(11)
